data_4347110
loop_
_publ_author_name
'Kumar, Anuj'
'Gangwar, Manoj Kumar'
'Prakasham, A. P.'
'Mhatre, Darshan'
'Kalita, Alok Ch'
'Ghosh, Prasenjit'

_publ_section_title
;
 Accessing a Biologically Relevant Benzofuran Skeleton by a One-Pot Tandem
 Heck Alkynylation/Cyclization Reaction Using Well-Defined Palladium
 N-Heterocyclic Carbene Complexes.
;
_journal_issue 6
_journal_name_full 'Inorganic chemistry'
_journal_page_first 2882
_journal_page_last 2893
_journal_paper_doi 10.1021/acs.inorgchem.5b02727
_journal_volume 55
_journal_year 2016
_chemical_absolute_configuration ad
_chemical_formula_moiety 'C57 H54 F12 N6 O9 P2 Pd2'
_chemical_formula_sum 'C57 H54 F12 N6 O9 P2 Pd2'
_chemical_formula_weight 1469.80
_space_group_IT_number 2
_space_group_name_Hall '-P 1'
_space_group_name_H-M_alt 'P -1'
_symmetry_cell_setting triclinic
_symmetry_space_group_name_H-M 'P -1'
_atom_sites_solution_hydrogens geom
_atom_sites_solution_primary direct
_atom_sites_solution_secondary difmap
_audit_creation_method SHELXL-97
_cell_angle_alpha 85.743(5)
_cell_angle_beta 88.822(7)
_cell_angle_gamma 83.674(6)
_cell_formula_units_Z 2
_cell_length_a 12.340(3)
_cell_length_b 12.563(3)
_cell_length_c 20.985(5)
_cell_measurement_temperature 100(2)
_cell_measurement_theta_max 25.00
_cell_measurement_theta_min 3.54
_cell_volume 3224.3(13)
_computing_cell_refinement 'Rigaku CrystalClear'
_computing_data_collection 'Rigaku CrystalClear'
_computing_data_reduction 'Rigaku CrystalClear'
_computing_molecular_graphics 'Rigaku SHELXTL (Sheldrick, 2008)'
_computing_publication_material 'Rigaku SHELXTL (Sheldrick, 2008)'
_computing_structure_refinement 'Rigaku SHELXTL (Sheldrick, 2008)'
_computing_structure_solution 'Rigaku SHELXTL (Sheldrick, 2008)'
_diffrn_ambient_temperature 100(2)
_diffrn_measured_fraction_theta_full 0.979
_diffrn_measured_fraction_theta_max 0.979
_diffrn_measurement_device_type 'Rigaku CCD'
_diffrn_measurement_method '\w scans'
_diffrn_radiation_monochromator graphite
_diffrn_radiation_source 'fine-focus sealed tube'
_diffrn_radiation_type MoK\a
_diffrn_radiation_wavelength 0.71075
_diffrn_reflns_av_R_equivalents 0.0393
_diffrn_reflns_av_sigmaI/netI 0.0604
_diffrn_reflns_limit_h_max 14
_diffrn_reflns_limit_h_min -12
_diffrn_reflns_limit_k_max 14
_diffrn_reflns_limit_k_min -14
_diffrn_reflns_limit_l_max 24
_diffrn_reflns_limit_l_min -24
_diffrn_reflns_number 21628
_diffrn_reflns_theta_full 25.00
_diffrn_reflns_theta_max 25.00
_diffrn_reflns_theta_min 3.54
_diffrn_standards_number 0
_exptl_absorpt_coefficient_mu 0.698
_exptl_absorpt_correction_T_max 0.8730
_exptl_absorpt_correction_T_min 0.8730
_exptl_absorpt_correction_type multi-scan
_exptl_absorpt_process_details CrystalClear
_exptl_crystal_colour Colorless
_exptl_crystal_density_diffrn 1.514
_exptl_crystal_density_method 'not measured'
_exptl_crystal_description Prism
_exptl_crystal_F_000 1480
_exptl_crystal_size_max 0.20
_exptl_crystal_size_mid 0.20
_exptl_crystal_size_min 0.20
_platon_squeeze_details
;
;
_refine_diff_density_max 0.768
_refine_diff_density_min -0.628
_refine_diff_density_rms 0.093
_refine_ls_extinction_method none
_refine_ls_goodness_of_fit_ref 1.064
_refine_ls_hydrogen_treatment mixed
_refine_ls_matrix_type full
_refine_ls_number_parameters 801
_refine_ls_number_reflns 11105
_refine_ls_number_restraints 0
_refine_ls_restrained_S_all 1.064
_refine_ls_R_factor_all 0.0553
_refine_ls_R_factor_gt 0.0452
_refine_ls_shift/su_max 0.001
_refine_ls_shift/su_mean 0.000
_refine_ls_structure_factor_coef Fsqd
_refine_ls_weighting_details 'calc w=1/[\s^2^(Fo^2^)+(0.0241P)^2^+6.4694P] where P=(Fo^2^+2Fc^2^)/3'
_refine_ls_weighting_scheme calc
_refine_ls_wR_factor_gt 0.0915
_refine_ls_wR_factor_ref 0.0979
_reflns_number_gt 9548
_reflns_number_total 11105
_reflns_threshold_expression >2sigma(I)
_cod_data_source_file ic5b02727_si_002.cif
_cod_data_source_block ak159a
_cod_depositor_comments
;
The following automatic conversions were performed:

data item '_symmetry_cell_setting' value 'Triclinic' was changed to
'triclinic' in accordance with the
/home/saulius/struct/COD-crude-data/automatic-downloads/DataCite-retrospective/ACS/depositions/lib/dictionaries/cif_core.dic
dictionary named 'cif_core.dic' version 2.4.2 last updated on
2011-04-26.

Automatic conversion script
Id: cif_fix_values 6909 2019-04-08 15:41:33Z antanas 
;
_cod_original_sg_symbol_Hall '- P 1'
_cod_database_code 4347110

loop_
_symmetry_equiv_pos_as_xyz
'x, y, z'
'-x, -y, -z'

loop_
_atom_site_label
_atom_site_type_symbol
_atom_site_fract_x
_atom_site_fract_y
_atom_site_fract_z
_atom_site_U_iso_or_equiv
_atom_site_adp_type
_atom_site_occupancy
_atom_site_symmetry_multiplicity
_atom_site_calc_flag
_atom_site_refinement_flags
Pd1 Pd 0.08659(2) 0.52359(2) 0.834122(14) 0.01588(8) Uani 1 1 d .
Pd2 Pd -0.30596(2) 0.82936(2) 0.596672(14) 0.01512(8) Uani 1 1 d .
P1 P 0.21100(8) 0.38637(8) 0.81350(5) 0.0177(2) Uani 1 1 d .
P2 P -0.41636(8) 0.87610(8) 0.67867(5) 0.0171(2) Uani 1 1 d .
F1 F 0.3191(2) 0.7308(2) 0.92979(13) 0.0424(7) Uani 1 1 d .
F2 F 0.1676(2) 0.8308(2) 0.91742(13) 0.0373(7) Uani 1 1 d .
F3 F 0.3041(2) 0.85710(19) 0.85457(12) 0.0325(6) Uani 1 1 d .
F4 F -0.0947(3) 0.8594(2) 0.87610(19) 0.0662(10) Uani 1 1 d .
F5 F -0.1349(3) 0.8072(3) 0.97109(16) 0.0886(14) Uani 1 1 d .
F6 F -0.2258(2) 0.7661(3) 0.89420(18) 0.0622(10) Uani 1 1 d .
F7 F -0.0878(3) 0.5688(2) 0.44576(15) 0.0666(10) Uani 1 1 d .
F8 F 0.0215(2) 0.6733(3) 0.47828(17) 0.0686(10) Uani 1 1 d .
F9 F -0.1034(2) 0.7344(2) 0.41230(13) 0.0486(8) Uani 1 1 d .
F10 F -0.6654(2) 0.7650(3) 0.53317(15) 0.0586(9) Uani 1 1 d .
F11 F -0.5991(3) 0.6381(2) 0.47940(17) 0.0650(10) Uani 1 1 d .
F12 F -0.5785(2) 0.7984(3) 0.44682(14) 0.0583(9) Uani 1 1 d .
O1 O 0.2014(2) 0.6122(2) 0.86752(13) 0.0212(6) Uani 1 1 d .
O2 O 0.1805(2) 0.7424(2) 0.78668(14) 0.0268(7) Uani 1 1 d .
O3 O -0.0294(2) 0.6550(2) 0.84835(13) 0.0213(6) Uani 1 1 d .
O4 O -0.0182(3) 0.6211(3) 0.95535(14) 0.0342(8) Uani 1 1 d .
O5 O -0.2008(2) 0.7872(2) 0.52042(13) 0.0209(6) Uani 1 1 d .
O6 O -0.1606(3) 0.6178(2) 0.56269(14) 0.0339(8) Uani 1 1 d .
O7 O -0.4353(2) 0.8107(2) 0.53911(13) 0.0211(6) Uani 1 1 d .
O8 O -0.4446(3) 0.6349(3) 0.56404(19) 0.0554(11) Uani 1 1 d .
N1 N -0.1025(3) 0.3959(3) 0.84215(16) 0.0185(7) Uani 1 1 d .
N2 N -0.1865(3) 0.3657(3) 0.80753(17) 0.0237(8) Uani 1 1 d .
N3 N -0.0732(3) 0.4510(2) 0.74583(15) 0.0181(7) Uani 1 1 d .
N4 N -0.1150(3) 0.7946(3) 0.68624(16) 0.0185(7) Uani 1 1 d .
N5 N -0.0474(3) 0.9513(3) 0.68063(17) 0.0229(8) Uani 1 1 d .
N6 N -0.1387(3) 0.9551(3) 0.64369(16) 0.0179(7) Uani 1 1 d .
C1 C -0.0328(3) 0.4474(3) 0.80627(18) 0.0167(8) Uani 1 1 d .
C2 C -0.1652(3) 0.4009(3) 0.7494(2) 0.0238(9) Uani 1 1 d .
H2 H -0.2089 0.3926 0.7137 0.029 Uiso 1 1 calc R
C3 C -0.0997(3) 0.3682(3) 0.91229(19) 0.0221(9) Uani 1 1 d .
H3 H -0.0305 0.3893 0.9290 0.026 Uiso 1 1 calc R
C4 C -0.1000(4) 0.2488(4) 0.9255(2) 0.0322(11) Uani 1 1 d .
H4A H -0.0982 0.2308 0.9718 0.048 Uiso 1 1 calc R
H4B H -0.0358 0.2116 0.9053 0.048 Uiso 1 1 calc R
H4C H -0.1663 0.2263 0.9081 0.048 Uiso 1 1 calc R
C5 C -0.1944(3) 0.4316(4) 0.9440(2) 0.0287(10) Uani 1 1 d .
H5A H -0.1927 0.4135 0.9902 0.043 Uiso 1 1 calc R
H5B H -0.2631 0.4139 0.9270 0.043 Uiso 1 1 calc R
H5C H -0.1889 0.5086 0.9354 0.043 Uiso 1 1 calc R
C6 C 0.2078(3) 0.7054(3) 0.8405(2) 0.0199(9) Uani 1 1 d .
C7 C 0.2521(3) 0.7814(3) 0.8861(2) 0.0242(9) Uani 1 1 d .
C8 C -0.0487(3) 0.6738(3) 0.9066(2) 0.0223(9) Uani 1 1 d .
C9 C -0.1259(4) 0.7770(4) 0.9128(2) 0.0323(11) Uani 1 1 d .
C10 C 0.3212(3) 0.3753(3) 0.87016(19) 0.0197(9) Uani 1 1 d .
C11 C 0.4257(4) 0.3342(4) 0.8533(2) 0.0368(12) Uani 1 1 d .
H11 H 0.4409 0.3144 0.8110 0.044 Uiso 1 1 calc R
C12 C 0.5087(4) 0.3216(5) 0.8980(2) 0.0448(14) Uani 1 1 d .
H12 H 0.5802 0.2932 0.8862 0.054 Uiso 1 1 calc R
C13 C 0.4869(4) 0.3502(4) 0.9592(2) 0.0364(12) Uani 1 1 d .
H13 H 0.5436 0.3421 0.9897 0.044 Uiso 1 1 calc R
C14 C 0.3838(4) 0.3904(4) 0.9763(2) 0.0314(11) Uani 1 1 d .
H14 H 0.3690 0.4095 1.0188 0.038 Uiso 1 1 calc R
C15 C 0.3007(4) 0.4036(3) 0.9319(2) 0.0272(10) Uani 1 1 d .
H15 H 0.2294 0.4322 0.9441 0.033 Uiso 1 1 calc R
C16 C 0.1641(3) 0.2538(3) 0.81874(19) 0.0197(9) Uani 1 1 d .
C17 C 0.0998(3) 0.2232(3) 0.7705(2) 0.0254(10) Uani 1 1 d .
H17 H 0.0813 0.2719 0.7346 0.030 Uiso 1 1 calc R
C18 C 0.0632(4) 0.1234(3) 0.7746(2) 0.0312(11) Uani 1 1 d .
H18 H 0.0206 0.1029 0.7413 0.037 Uiso 1 1 calc R
C19 C 0.0885(4) 0.0521(4) 0.8279(2) 0.0347(11) Uani 1 1 d .
H19 H 0.0627 -0.0167 0.8310 0.042 Uiso 1 1 calc R
C20 C 0.1513(4) 0.0821(4) 0.8759(2) 0.0343(11) Uani 1 1 d .
H20 H 0.1684 0.0340 0.9123 0.041 Uiso 1 1 calc R
C21 C 0.1895(4) 0.1818(3) 0.8714(2) 0.0266(10) Uani 1 1 d .
H21 H 0.2333 0.2014 0.9044 0.032 Uiso 1 1 calc R
C22 C 0.2720(3) 0.4061(3) 0.73479(19) 0.0221(9) Uani 1 1 d .
C23 C 0.2864(3) 0.5108(3) 0.7112(2) 0.0261(10) Uani 1 1 d .
H23 H 0.2619 0.5696 0.7357 0.031 Uiso 1 1 calc R
C24 C 0.3362(4) 0.5287(4) 0.6525(2) 0.0362(11) Uani 1 1 d .
H24 H 0.3472 0.5998 0.6372 0.043 Uiso 1 1 calc R
C25 C 0.3702(4) 0.4439(4) 0.6158(2) 0.0393(12) Uani 1 1 d .
H25 H 0.4029 0.4570 0.5750 0.047 Uiso 1 1 calc R
C26 C 0.3564(4) 0.3409(4) 0.6384(2) 0.0382(12) Uani 1 1 d .
H26 H 0.3805 0.2829 0.6131 0.046 Uiso 1 1 calc R
C27 C 0.3079(4) 0.3201(4) 0.6975(2) 0.0297(10) Uani 1 1 d .
H27 H 0.2990 0.2484 0.7128 0.036 Uiso 1 1 calc R
C28 C -0.0230(3) 0.4965(3) 0.68663(19) 0.0223(9) Uani 1 1 d .
H28A H -0.0670 0.4832 0.6497 0.027 Uiso 1 1 calc R
H28B H 0.0508 0.4585 0.6811 0.027 Uiso 1 1 calc R
C29 C -0.0143(3) 0.6153(3) 0.68633(18) 0.0195(9) Uani 1 1 d .
H29A H 0.0118 0.6413 0.6436 0.023 Uiso 1 1 calc R
H29B H 0.0408 0.6274 0.7179 0.023 Uiso 1 1 calc R
C30 C -0.1217(3) 0.6807(3) 0.70193(18) 0.0189(9) Uani 1 1 d .
H30A H -0.1811 0.6569 0.6773 0.023 Uiso 1 1 calc R
H30B H -0.1391 0.6685 0.7480 0.023 Uiso 1 1 calc R
C31 C -0.0350(3) 0.8530(3) 0.7055(2) 0.0227(9) Uani 1 1 d .
H31 H 0.0223 0.8248 0.7335 0.027 Uiso 1 1 calc R
C32 C -0.1810(3) 0.8623(3) 0.64584(18) 0.0160(8) Uani 1 1 d .
C33 C -0.1772(3) 1.0541(3) 0.6039(2) 0.0208(9) Uani 1 1 d .
H33 H -0.2574 1.0551 0.5975 0.025 Uiso 1 1 calc R
C34 C -0.1577(4) 1.1536(3) 0.6363(2) 0.0270(10) Uani 1 1 d .
H34A H -0.1839 1.2176 0.6090 0.041 Uiso 1 1 calc R
H34B H -0.0795 1.1533 0.6436 0.041 Uiso 1 1 calc R
H34C H -0.1971 1.1545 0.6773 0.041 Uiso 1 1 calc R
C35 C -0.1207(4) 1.0500(4) 0.5388(2) 0.0307(10) Uani 1 1 d .
H35A H -0.1454 1.1150 0.5120 0.046 Uiso 1 1 calc R
H35B H -0.1386 0.9867 0.5183 0.046 Uiso 1 1 calc R
H35C H -0.0416 1.0457 0.5442 0.046 Uiso 1 1 calc R
C36 C -0.1568(3) 0.6910(3) 0.5220(2) 0.0218(9) Uani 1 1 d .
C37 C -0.0807(4) 0.6673(4) 0.4635(2) 0.0344(11) Uani 1 1 d .
C38 C -0.4753(3) 0.7227(4) 0.5379(2) 0.0248(10) Uani 1 1 d .
C39 C -0.5791(4) 0.7320(4) 0.4982(2) 0.0287(10) Uani 1 1 d .
C40 C -0.4227(3) 0.7650(3) 0.7379(2) 0.0223(9) Uani 1 1 d .
C41 C -0.4110(3) 0.6603(4) 0.7187(2) 0.0302(10) Uani 1 1 d .
H41 H -0.3950 0.6481 0.6752 0.036 Uiso 1 1 calc R
C42 C -0.4227(4) 0.5736(4) 0.7627(3) 0.0435(13) Uani 1 1 d .
H42 H -0.4152 0.5025 0.7493 0.052 Uiso 1 1 calc R
C43 C -0.4453(4) 0.5920(5) 0.8262(3) 0.0562(17) Uani 1 1 d .
H43 H -0.4529 0.5333 0.8566 0.067 Uiso 1 1 calc R
C44 C -0.4568(4) 0.6945(5) 0.8452(2) 0.0482(15) Uani 1 1 d .
H44 H -0.4717 0.7061 0.8889 0.058 Uiso 1 1 calc R
C45 C -0.4469(4) 0.7811(4) 0.8022(2) 0.0336(11) Uani 1 1 d .
H45 H -0.4566 0.8518 0.8161 0.040 Uiso 1 1 calc R
C46 C -0.3782(3) 0.9866(3) 0.7221(2) 0.0229(9) Uani 1 1 d .
C47 C -0.2947(4) 0.9673(4) 0.7678(2) 0.0299(11) Uani 1 1 d .
H47 H -0.2589 0.8969 0.7761 0.036 Uiso 1 1 calc R
C48 C -0.2649(4) 1.0510(4) 0.8007(2) 0.0377(12) Uani 1 1 d .
H48 H -0.2097 1.0375 0.8321 0.045 Uiso 1 1 calc R
C49 C -0.3146(4) 1.1531(4) 0.7880(2) 0.0403(13) Uani 1 1 d .
H49 H -0.2934 1.2101 0.8107 0.048 Uiso 1 1 calc R
C50 C -0.3962(4) 1.1746(4) 0.7422(3) 0.0412(13) Uani 1 1 d .
H50 H -0.4294 1.2458 0.7330 0.049 Uiso 1 1 calc R
C51 C -0.4281(4) 1.0901(4) 0.7103(2) 0.0293(10) Uani 1 1 d .
H51 H -0.4849 1.1038 0.6800 0.035 Uiso 1 1 calc R
C52 C -0.5553(3) 0.9194(3) 0.65403(19) 0.0193(9) Uani 1 1 d .
C53 C -0.6430(3) 0.8897(3) 0.6916(2) 0.0238(9) Uani 1 1 d .
H53 H -0.6311 0.8395 0.7276 0.029 Uiso 1 1 calc R
C54 C -0.7484(3) 0.9344(4) 0.6759(2) 0.0309(11) Uani 1 1 d .
H54 H -0.8086 0.9144 0.7013 0.037 Uiso 1 1 calc R
C55 C -0.7658(4) 1.0072(4) 0.6240(2) 0.0304(11) Uani 1 1 d .
H55 H -0.8377 1.0381 0.6139 0.037 Uiso 1 1 calc R
C56 C -0.6788(3) 1.0358(3) 0.5863(2) 0.0275(10) Uani 1 1 d .
H56 H -0.6912 1.0860 0.5504 0.033 Uiso 1 1 calc R
C57 C -0.5738(3) 0.9914(3) 0.60075(19) 0.0212(9) Uani 1 1 d .
H57 H -0.5144 1.0100 0.5743 0.025 Uiso 1 1 calc R
O9 O -0.2862(5) 0.4598(3) 0.6220(2) 0.0532(12) Uani 1 1 d .
H9A H -0.240(6) 0.499(6) 0.600(4) 0.10(3) Uiso 1 1 d .
H9B H -0.344(7) 0.466(6) 0.610(4) 0.11(3) Uiso 1 1 d .

loop_
_atom_site_aniso_label
_atom_site_aniso_U_11
_atom_site_aniso_U_22
_atom_site_aniso_U_33
_atom_site_aniso_U_23
_atom_site_aniso_U_13
_atom_site_aniso_U_12
Pd1 0.02047(17) 0.01374(16) 0.01312(16) 0.00098(12) -0.00370(12) -0.00112(12)
Pd2 0.01511(16) 0.01782(16) 0.01229(16) 0.00078(12) -0.00295(12) -0.00189(12)
P1 0.0223(5) 0.0159(5) 0.0142(5) 0.0009(4) -0.0028(4) -0.0003(4)
P2 0.0166(5) 0.0210(5) 0.0138(5) 0.0008(4) -0.0027(4) -0.0030(4)
F1 0.0530(18) 0.0388(16) 0.0374(16) 0.0078(13) -0.0267(14) -0.0160(13)
F2 0.0539(18) 0.0246(14) 0.0342(16) -0.0067(12) 0.0188(13) -0.0078(12)
F3 0.0375(15) 0.0284(14) 0.0335(15) 0.0007(12) 0.0005(12) -0.0143(12)
F4 0.063(2) 0.0266(17) 0.103(3) 0.0043(18) 0.024(2) 0.0103(15)
F5 0.112(3) 0.104(3) 0.040(2) -0.042(2) -0.017(2) 0.061(2)
F6 0.0252(16) 0.062(2) 0.098(3) -0.012(2) -0.0059(17) 0.0055(14)
F7 0.117(3) 0.0381(18) 0.042(2) -0.0154(15) 0.0314(19) 0.0037(18)
F8 0.0312(18) 0.100(3) 0.068(2) 0.010(2) 0.0101(16) 0.0077(17)
F9 0.067(2) 0.0519(19) 0.0202(15) 0.0077(13) 0.0123(14) 0.0144(15)
F10 0.0279(16) 0.095(3) 0.051(2) -0.0095(18) 0.0002(14) 0.0035(16)
F11 0.069(2) 0.049(2) 0.082(3) -0.0199(18) -0.042(2) -0.0122(17)
F12 0.0457(18) 0.090(3) 0.0399(18) 0.0309(17) -0.0248(15) -0.0281(17)
O1 0.0255(15) 0.0165(15) 0.0215(16) 0.0030(12) -0.0082(12) -0.0034(12)
O2 0.0321(17) 0.0251(16) 0.0231(17) 0.0049(13) -0.0081(13) -0.0061(13)
O3 0.0254(15) 0.0223(15) 0.0165(15) -0.0035(12) -0.0047(12) -0.0009(12)
O4 0.046(2) 0.0375(19) 0.0175(17) 0.0057(14) -0.0058(14) -0.0003(15)
O5 0.0214(15) 0.0232(16) 0.0164(15) -0.0005(12) 0.0016(12) 0.0036(12)
O6 0.053(2) 0.0240(17) 0.0219(17) 0.0030(14) 0.0009(15) 0.0044(15)
O7 0.0187(15) 0.0249(16) 0.0200(15) -0.0002(12) -0.0032(12) -0.0049(12)
O8 0.064(3) 0.035(2) 0.068(3) 0.0167(19) -0.039(2) -0.0178(18)
N1 0.0202(18) 0.0197(18) 0.0160(18) -0.0004(14) -0.0039(14) -0.0038(14)
N2 0.0251(19) 0.0259(19) 0.021(2) -0.0027(15) -0.0066(15) -0.0065(15)
N3 0.0237(18) 0.0155(17) 0.0150(18) -0.0009(14) -0.0049(14) -0.0008(14)
N4 0.0183(17) 0.0172(17) 0.0197(18) -0.0014(14) -0.0018(14) -0.0009(14)
N5 0.0154(17) 0.0248(19) 0.029(2) -0.0006(16) -0.0104(15) -0.0022(14)
N6 0.0159(17) 0.0175(18) 0.0208(18) 0.0010(14) -0.0024(14) -0.0044(14)
C1 0.023(2) 0.0124(19) 0.015(2) -0.0012(16) -0.0021(16) 0.0001(16)
C2 0.028(2) 0.022(2) 0.022(2) -0.0048(18) -0.0084(18) -0.0015(18)
C3 0.028(2) 0.026(2) 0.012(2) 0.0050(17) -0.0006(17) -0.0077(18)
C4 0.042(3) 0.033(3) 0.020(2) 0.003(2) -0.001(2) -0.003(2)
C5 0.028(2) 0.036(3) 0.024(2) -0.002(2) 0.0059(19) -0.009(2)
C6 0.016(2) 0.021(2) 0.021(2) -0.0008(18) -0.0012(17) 0.0036(16)
C7 0.027(2) 0.020(2) 0.026(2) 0.0062(18) -0.0040(19) -0.0068(18)
C8 0.023(2) 0.023(2) 0.021(2) 0.0021(18) -0.0020(18) -0.0051(18)
C9 0.031(3) 0.035(3) 0.030(3) -0.007(2) -0.007(2) 0.004(2)
C10 0.023(2) 0.014(2) 0.021(2) 0.0028(17) -0.0033(17) -0.0012(16)
C11 0.028(3) 0.062(3) 0.021(2) -0.009(2) -0.005(2) 0.002(2)
C12 0.027(3) 0.069(4) 0.036(3) -0.007(3) -0.005(2) 0.011(2)
C13 0.035(3) 0.048(3) 0.026(3) -0.004(2) -0.011(2) 0.003(2)
C14 0.038(3) 0.036(3) 0.018(2) 0.000(2) -0.008(2) 0.006(2)
C15 0.025(2) 0.029(2) 0.027(2) -0.0038(19) -0.0044(19) 0.0037(19)
C16 0.023(2) 0.017(2) 0.019(2) -0.0036(17) -0.0011(17) 0.0034(17)
C17 0.027(2) 0.021(2) 0.027(2) -0.0021(19) -0.0028(19) 0.0039(18)
C18 0.035(3) 0.024(2) 0.035(3) -0.009(2) -0.011(2) 0.000(2)
C19 0.042(3) 0.020(2) 0.043(3) -0.004(2) -0.003(2) -0.009(2)
C20 0.047(3) 0.022(2) 0.033(3) 0.002(2) -0.008(2) -0.002(2)
C21 0.037(3) 0.021(2) 0.023(2) -0.0012(18) -0.009(2) -0.0057(19)
C22 0.023(2) 0.028(2) 0.014(2) -0.0003(17) -0.0001(17) 0.0024(18)
C23 0.029(2) 0.027(2) 0.021(2) 0.0028(19) 0.0049(18) -0.0009(19)
C24 0.044(3) 0.034(3) 0.028(3) 0.009(2) 0.006(2) -0.005(2)
C25 0.047(3) 0.045(3) 0.022(3) 0.007(2) 0.017(2) 0.000(2)
C26 0.044(3) 0.043(3) 0.025(3) -0.005(2) 0.012(2) 0.008(2)
C27 0.037(3) 0.027(2) 0.024(2) -0.0001(19) 0.000(2) 0.004(2)
C28 0.033(2) 0.022(2) 0.011(2) 0.0015(17) -0.0039(17) -0.0006(18)
C29 0.024(2) 0.023(2) 0.011(2) 0.0047(16) -0.0017(16) -0.0033(17)
C30 0.025(2) 0.019(2) 0.012(2) -0.0002(16) -0.0045(17) -0.0022(17)
C31 0.018(2) 0.024(2) 0.026(2) -0.0012(18) -0.0123(18) 0.0001(17)
C32 0.015(2) 0.019(2) 0.013(2) -0.0007(16) 0.0002(15) 0.0013(16)
C33 0.018(2) 0.016(2) 0.027(2) 0.0037(17) -0.0032(17) 0.0007(16)
C34 0.031(2) 0.018(2) 0.031(3) 0.0027(19) -0.002(2) -0.0030(18)
C35 0.040(3) 0.029(2) 0.023(2) 0.004(2) -0.004(2) -0.008(2)
C36 0.024(2) 0.024(2) 0.017(2) -0.0012(18) -0.0072(17) -0.0032(18)
C37 0.037(3) 0.035(3) 0.028(3) 0.003(2) 0.006(2) 0.005(2)
C38 0.026(2) 0.031(3) 0.018(2) -0.0022(19) -0.0069(18) -0.0052(19)
C39 0.028(2) 0.035(3) 0.025(2) -0.004(2) -0.004(2) -0.009(2)
C40 0.015(2) 0.029(2) 0.021(2) 0.0084(18) -0.0004(17) -0.0013(17)
C41 0.023(2) 0.030(3) 0.038(3) 0.010(2) 0.002(2) -0.0108(19)
C42 0.034(3) 0.038(3) 0.056(4) 0.018(3) -0.001(3) -0.006(2)
C43 0.043(3) 0.063(4) 0.056(4) 0.044(3) -0.012(3) -0.011(3)
C44 0.040(3) 0.077(4) 0.023(3) 0.023(3) -0.003(2) -0.005(3)
C45 0.028(2) 0.051(3) 0.021(2) 0.007(2) -0.0044(19) -0.001(2)
C46 0.020(2) 0.031(2) 0.018(2) -0.0065(18) 0.0034(17) -0.0040(18)
C47 0.028(2) 0.042(3) 0.021(2) -0.010(2) 0.0001(19) -0.005(2)
C48 0.034(3) 0.057(3) 0.026(3) -0.017(2) -0.001(2) -0.011(2)
C49 0.042(3) 0.046(3) 0.039(3) -0.021(3) 0.012(2) -0.023(2)
C50 0.042(3) 0.035(3) 0.050(3) -0.021(3) 0.015(3) -0.012(2)
C51 0.026(2) 0.032(3) 0.030(3) -0.006(2) 0.002(2) -0.006(2)
C52 0.018(2) 0.022(2) 0.018(2) 0.0000(17) -0.0046(16) -0.0029(17)
C53 0.022(2) 0.030(2) 0.019(2) 0.0076(18) -0.0035(17) -0.0051(18)
C54 0.018(2) 0.044(3) 0.029(3) 0.006(2) 0.0052(19) -0.003(2)
C55 0.021(2) 0.041(3) 0.026(3) 0.004(2) -0.0052(19) 0.007(2)
C56 0.031(2) 0.029(2) 0.020(2) 0.0061(19) -0.0021(19) 0.0005(19)
C57 0.021(2) 0.024(2) 0.019(2) 0.0005(18) 0.0004(17) -0.0055(17)
O9 0.070(3) 0.046(2) 0.045(3) 0.0125(19) -0.037(2) -0.016(2)

loop_
_atom_type_symbol
_atom_type_description
_atom_type_scat_dispersion_real
_atom_type_scat_dispersion_imag
_atom_type_scat_source
C C 0.0033 0.0016 'International Tables Vol C Tables 4.2.6.8 and 6.1.1.4'
H H 0.0000 0.0000 'International Tables Vol C Tables 4.2.6.8 and 6.1.1.4'
F F 0.0171 0.0103 'International Tables Vol C Tables 4.2.6.8 and 6.1.1.4'
N N 0.0061 0.0033 'International Tables Vol C Tables 4.2.6.8 and 6.1.1.4'
O O 0.0106 0.0060 'International Tables Vol C Tables 4.2.6.8 and 6.1.1.4'
P P 0.1023 0.0942 'International Tables Vol C Tables 4.2.6.8 and 6.1.1.4'
Pd Pd -0.9988 1.0072 'International Tables Vol C Tables 4.2.6.8 and 6.1.1.4'

loop_
_geom_angle_atom_site_label_1
_geom_angle_atom_site_label_2
_geom_angle_atom_site_label_3
_geom_angle
C1 Pd1 O1 174.86(13)
C1 Pd1 O3 87.89(13)
O1 Pd1 O3 87.33(11)
C1 Pd1 P1 91.83(11)
O1 Pd1 P1 93.04(8)
O3 Pd1 P1 176.98(8)
C32 Pd2 O7 173.61(14)
C32 Pd2 O5 90.19(13)
O7 Pd2 O5 88.12(11)
C32 Pd2 P2 88.98(11)
O7 Pd2 P2 92.66(8)
O5 Pd2 P2 179.09(8)
C10 P1 C22 106.58(19)
C10 P1 C16 104.49(18)
C22 P1 C16 106.88(19)
C10 P1 Pd1 110.32(13)
C22 P1 Pd1 111.48(14)
C16 P1 Pd1 116.44(13)
C40 P2 C52 106.79(19)
C40 P2 C46 105.5(2)
C52 P2 C46 104.19(19)
C40 P2 Pd2 111.24(14)
C52 P2 Pd2 112.73(14)
C46 P2 Pd2 115.64(14)
C6 O1 Pd1 117.5(2)
C8 O3 Pd1 115.1(3)
C36 O5 Pd2 117.1(3)
C38 O7 Pd2 122.4(3)
C1 N1 N2 112.9(3)
C1 N1 C3 128.3(3)
N2 N1 C3 118.8(3)
C2 N2 N1 103.5(3)
C2 N3 C1 107.5(3)
C2 N3 C28 126.0(3)
C1 N3 C28 126.4(3)
C32 N4 C31 106.6(3)
C32 N4 C30 127.1(3)
C31 N4 C30 126.1(3)
C31 N5 N6 103.7(3)
C32 N6 N5 113.0(3)
C32 N6 C33 126.3(3)
N5 N6 C33 120.6(3)
N1 C1 N3 104.3(3)
N1 C1 Pd1 128.1(3)
N3 C1 Pd1 126.8(3)
N2 C2 N3 111.8(4)
N2 C2 H2 124.1
N3 C2 H2 124.1
N1 C3 C4 109.7(3)
N1 C3 C5 109.3(3)
C4 C3 C5 112.7(4)
N1 C3 H3 108.4
C4 C3 H3 108.4
C5 C3 H3 108.4
C3 C4 H4A 109.5
C3 C4 H4B 109.5
H4A C4 H4B 109.5
C3 C4 H4C 109.5
H4A C4 H4C 109.5
H4B C4 H4C 109.5
C3 C5 H5A 109.5
C3 C5 H5B 109.5
H5A C5 H5B 109.5
C3 C5 H5C 109.5
H5A C5 H5C 109.5
H5B C5 H5C 109.5
O2 C6 O1 129.8(4)
O2 C6 C7 118.1(4)
O1 C6 C7 112.0(3)
F1 C7 F3 107.8(3)
F1 C7 F2 107.1(4)
F3 C7 F2 107.6(3)
F1 C7 C6 113.5(3)
F3 C7 C6 112.1(3)
F2 C7 C6 108.5(3)
O4 C8 O3 129.8(4)
O4 C8 C9 118.2(4)
O3 C8 C9 111.9(4)
F5 C9 F6 106.7(4)
F5 C9 F4 106.9(4)
F6 C9 F4 105.3(4)
F5 C9 C8 113.5(4)
F6 C9 C8 111.6(4)
F4 C9 C8 112.2(4)
C15 C10 C11 119.0(4)
C15 C10 P1 120.0(3)
C11 C10 P1 120.9(3)
C10 C11 C12 120.4(4)
C10 C11 H11 119.8
C12 C11 H11 119.8
C13 C12 C11 119.8(4)
C13 C12 H12 120.1
C11 C12 H12 120.1
C14 C13 C12 120.1(4)
C14 C13 H13 119.9
C12 C13 H13 119.9
C13 C14 C15 120.4(4)
C13 C14 H14 119.8
C15 C14 H14 119.8
C10 C15 C14 120.3(4)
C10 C15 H15 119.9
C14 C15 H15 119.9
C21 C16 C17 118.9(4)
C21 C16 P1 120.7(3)
C17 C16 P1 120.4(3)
C18 C17 C16 120.6(4)
C18 C17 H17 119.7
C16 C17 H17 119.7
C17 C18 C19 120.0(4)
C17 C18 H18 120.0
C19 C18 H18 120.0
C20 C19 C18 119.6(4)
C20 C19 H19 120.2
C18 C19 H19 120.2
C21 C20 C19 120.4(4)
C21 C20 H20 119.8
C19 C20 H20 119.8
C20 C21 C16 120.5(4)
C20 C21 H21 119.8
C16 C21 H21 119.8
C23 C22 C27 119.1(4)
C23 C22 P1 118.4(3)
C27 C22 P1 122.5(3)
C24 C23 C22 120.1(4)
C24 C23 H23 119.9
C22 C23 H23 119.9
C23 C24 C25 120.5(5)
C23 C24 H24 119.8
C25 C24 H24 119.8
C26 C25 C24 119.9(4)
C26 C25 H25 120.0
C24 C25 H25 120.0
C25 C26 C27 120.9(4)
C25 C26 H26 119.5
C27 C26 H26 119.5
C26 C27 C22 119.4(4)
C26 C27 H27 120.3
C22 C27 H27 120.3
N3 C28 C29 113.7(3)
N3 C28 H28A 108.8
C29 C28 H28A 108.8
N3 C28 H28B 108.8
C29 C28 H28B 108.8
H28A C28 H28B 107.7
C28 C29 C30 113.3(3)
C28 C29 H29A 108.9
C30 C29 H29A 108.9
C28 C29 H29B 108.9
C30 C29 H29B 108.9
H29A C29 H29B 107.7
N4 C30 C29 110.6(3)
N4 C30 H30A 109.5
C29 C30 H30A 109.5
N4 C30 H30B 109.5
C29 C30 H30B 109.5
H30A C30 H30B 108.1
N5 C31 N4 111.8(3)
N5 C31 H31 124.1
N4 C31 H31 124.1
N6 C32 N4 104.8(3)
N6 C32 Pd2 126.6(3)
N4 C32 Pd2 128.4(3)
N6 C33 C34 111.3(3)
N6 C33 C35 108.6(3)
C34 C33 C35 111.8(4)
N6 C33 H33 108.3
C34 C33 H33 108.3
C35 C33 H33 108.3
C33 C34 H34A 109.5
C33 C34 H34B 109.5
H34A C34 H34B 109.5
C33 C34 H34C 109.5
H34A C34 H34C 109.5
H34B C34 H34C 109.5
C33 C35 H35A 109.5
C33 C35 H35B 109.5
H35A C35 H35B 109.5
C33 C35 H35C 109.5
H35A C35 H35C 109.5
H35B C35 H35C 109.5
O6 C36 O5 130.5(4)
O6 C36 C37 116.1(4)
O5 C36 C37 113.3(4)
F8 C37 F9 107.4(4)
F8 C37 F7 107.6(4)
F9 C37 F7 106.7(4)
F8 C37 C36 110.2(4)
F9 C37 C36 113.8(4)
F7 C37 C36 110.8(4)
O8 C38 O7 129.8(4)
O8 C38 C39 117.3(4)
O7 C38 C39 112.9(4)
F12 C39 F11 107.0(4)
F12 C39 F10 107.1(4)
F11 C39 F10 105.2(4)
F12 C39 C38 114.6(4)
F11 C39 C38 111.9(4)
F10 C39 C38 110.4(4)
C41 C40 C45 118.7(4)
C41 C40 P2 119.4(3)
C45 C40 P2 121.8(3)
C42 C41 C40 120.6(5)
C42 C41 H41 119.7
C40 C41 H41 119.7
C43 C42 C41 119.4(5)
C43 C42 H42 120.3
C41 C42 H42 120.3
C44 C43 C42 120.1(5)
C44 C43 H43 119.9
C42 C43 H43 119.9
C43 C44 C45 121.2(5)
C43 C44 H44 119.4
C45 C44 H44 119.4
C44 C45 C40 120.0(5)
C44 C45 H45 120.0
C40 C45 H45 120.0
C51 C46 C47 118.8(4)
C51 C46 P2 121.3(3)
C47 C46 P2 119.8(3)
C48 C47 C46 120.1(5)
C48 C47 H47 119.9
C46 C47 H47 119.9
C49 C48 C47 120.2(5)
C49 C48 H48 119.9
C47 C48 H48 119.9
C48 C49 C50 120.7(4)
C48 C49 H49 119.6
C50 C49 H49 119.6
C51 C50 C49 119.1(5)
C51 C50 H50 120.5
C49 C50 H50 120.5
C46 C51 C50 121.0(5)
C46 C51 H51 119.5
C50 C51 H51 119.5
C57 C52 C53 119.8(4)
C57 C52 P2 119.4(3)
C53 C52 P2 120.4(3)
C52 C53 C54 119.4(4)
C52 C53 H53 120.3
C54 C53 H53 120.3
C55 C54 C53 120.4(4)
C55 C54 H54 119.8
C53 C54 H54 119.8
C54 C55 C56 120.2(4)
C54 C55 H55 119.9
C56 C55 H55 119.9
C55 C56 C57 120.2(4)
C55 C56 H56 119.9
C57 C56 H56 119.9
C56 C57 C52 120.0(4)
C56 C57 H57 120.0
C52 C57 H57 120.0
H9A O9 H9B 116(8)

loop_
_geom_bond_atom_site_label_1
_geom_bond_atom_site_label_2
_geom_bond_distance
Pd1 C1 1.965(4)
Pd1 O1 2.059(3)
Pd1 O3 2.097(3)
Pd1 P1 2.2397(11)
Pd2 C32 1.971(4)
Pd2 O7 2.065(3)
Pd2 O5 2.101(3)
Pd2 P2 2.2448(11)
P1 C10 1.812(4)
P1 C22 1.813(4)
P1 C16 1.818(4)
P2 C40 1.806(4)
P2 C52 1.815(4)
P2 C46 1.824(4)
F1 C7 1.326(5)
F2 C7 1.339(5)
F3 C7 1.334(5)
F4 C9 1.331(6)
F5 C9 1.305(5)
F6 C9 1.325(5)
F7 C37 1.331(5)
F8 C37 1.317(6)
F9 C37 1.330(5)
F10 C39 1.326(5)
F11 C39 1.321(5)
F12 C39 1.315(5)
O1 C6 1.273(5)
O2 C6 1.229(5)
O3 C8 1.274(5)
O4 C8 1.220(5)
O5 C36 1.268(5)
O6 C36 1.211(5)
O7 C38 1.262(5)
O8 C38 1.219(5)
N1 C1 1.322(5)
N1 N2 1.380(4)
N1 C3 1.487(5)
N2 C2 1.298(5)
N3 C2 1.356(5)
N3 C1 1.368(5)
N3 C28 1.482(5)
N4 C32 1.369(5)
N4 C31 1.377(5)
N4 C30 1.455(5)
N5 C31 1.299(5)
N5 N6 1.375(4)
N6 C32 1.327(5)
N6 C33 1.484(5)
C2 H2 0.9500
C3 C4 1.505(6)
C3 C5 1.512(6)
C3 H3 1.0000
C4 H4A 0.9800
C4 H4B 0.9800
C4 H4C 0.9800
C5 H5A 0.9800
C5 H5B 0.9800
C5 H5C 0.9800
C6 C7 1.547(5)
C8 C9 1.534(6)
C10 C15 1.380(6)
C10 C11 1.384(6)
C11 C12 1.391(6)
C11 H11 0.9500
C12 C13 1.372(6)
C12 H12 0.9500
C13 C14 1.367(6)
C13 H13 0.9500
C14 C15 1.388(6)
C14 H14 0.9500
C15 H15 0.9500
C16 C21 1.392(6)
C16 C17 1.400(5)
C17 C18 1.376(6)
C17 H17 0.9500
C18 C19 1.397(6)
C18 H18 0.9500
C19 C20 1.384(6)
C19 H19 0.9500
C20 C21 1.381(6)
C20 H20 0.9500
C21 H21 0.9500
C22 C23 1.398(6)
C22 C27 1.407(6)
C23 C24 1.380(6)
C23 H23 0.9500
C24 C25 1.384(6)
C24 H24 0.9500
C25 C26 1.372(7)
C25 H25 0.9500
C26 C27 1.387(6)
C26 H26 0.9500
C27 H27 0.9500
C28 C29 1.507(5)
C28 H28A 0.9900
C28 H28B 0.9900
C29 C30 1.524(5)
C29 H29A 0.9900
C29 H29B 0.9900
C30 H30A 0.9900
C30 H30B 0.9900
C31 H31 0.9500
C33 C34 1.511(5)
C33 C35 1.522(6)
C33 H33 1.0000
C34 H34A 0.9800
C34 H34B 0.9800
C34 H34C 0.9800
C35 H35A 0.9800
C35 H35B 0.9800
C35 H35C 0.9800
C36 C37 1.557(6)
C38 C39 1.531(6)
C40 C41 1.396(6)
C40 C45 1.401(6)
C41 C42 1.393(6)
C41 H41 0.9500
C42 C43 1.389(8)
C42 H42 0.9500
C43 C44 1.368(8)
C43 H43 0.9500
C44 C45 1.376(7)
C44 H44 0.9500
C45 H45 0.9500
C46 C51 1.384(6)
C46 C47 1.411(6)
C47 C48 1.385(6)
C47 H47 0.9500
C48 C49 1.370(7)
C48 H48 0.9500
C49 C50 1.397(7)
C49 H49 0.9500
C50 C51 1.392(6)
C50 H50 0.9500
C51 H51 0.9500
C52 C57 1.391(6)
C52 C53 1.393(6)
C53 C54 1.394(6)
C53 H53 0.9500
C54 C55 1.375(6)
C54 H54 0.9500
C55 C56 1.383(6)
C55 H55 0.9500
C56 C57 1.383(6)
C56 H56 0.9500
C57 H57 0.9500
O9 H9A 0.90(8)
O9 H9B 0.76(8)

loop_
_geom_torsion_atom_site_label_1
_geom_torsion_atom_site_label_2
_geom_torsion_atom_site_label_3
_geom_torsion_atom_site_label_4
_geom_torsion
C1 Pd1 P1 C10 -146.38(18)
O1 Pd1 P1 C10 31.98(17)
C1 Pd1 P1 C22 95.41(19)
O1 Pd1 P1 C22 -86.24(17)
C1 Pd1 P1 C16 -27.55(19)
O1 Pd1 P1 C16 150.80(17)
C32 Pd2 P2 C40 -85.00(18)
O7 Pd2 P2 C40 101.18(16)
C32 Pd2 P2 C52 155.08(18)
O7 Pd2 P2 C52 -18.75(16)
C32 Pd2 P2 C46 35.34(19)
O7 Pd2 P2 C46 -138.48(18)
O3 Pd1 O1 C6 -53.8(3)
P1 Pd1 O1 C6 123.2(3)
C1 Pd1 O3 C8 110.0(3)
O1 Pd1 O3 C8 -68.1(3)
C32 Pd2 O5 C36 87.0(3)
O7 Pd2 O5 C36 -99.2(3)
C32 Pd2 O7 C38 165.8(11)
O5 Pd2 O7 C38 91.1(3)
P2 Pd2 O7 C38 -89.4(3)
C1 N1 N2 C2 -0.1(4)
C3 N1 N2 C2 -179.9(3)
C31 N5 N6 C32 0.1(4)
C31 N5 N6 C33 -176.7(3)
N2 N1 C1 N3 0.1(4)
C3 N1 C1 N3 179.8(3)
N2 N1 C1 Pd1 170.5(3)
C3 N1 C1 Pd1 -9.8(6)
C2 N3 C1 N1 0.0(4)
C28 N3 C1 N1 -177.4(3)
C2 N3 C1 Pd1 -170.6(3)
C28 N3 C1 Pd1 12.0(5)
O3 Pd1 C1 N1 -81.5(3)
P1 Pd1 C1 N1 101.5(3)
O3 Pd1 C1 N3 86.8(3)
P1 Pd1 C1 N3 -90.2(3)
N1 N2 C2 N3 0.1(4)
C1 N3 C2 N2 0.0(5)
C28 N3 C2 N2 177.4(3)
C1 N1 C3 C4 -123.3(4)
N2 N1 C3 C4 56.5(5)
C1 N1 C3 C5 112.7(4)
N2 N1 C3 C5 -67.6(4)
Pd1 O1 C6 O2 -23.7(6)
Pd1 O1 C6 C7 153.0(3)
O2 C6 C7 F1 -153.5(4)
O1 C6 C7 F1 29.4(5)
O2 C6 C7 F3 -31.0(5)
O1 C6 C7 F3 151.9(3)
O2 C6 C7 F2 87.7(4)
O1 C6 C7 F2 -89.4(4)
Pd1 O3 C8 O4 -8.2(6)
Pd1 O3 C8 C9 174.6(3)
O4 C8 C9 F5 11.9(6)
O3 C8 C9 F5 -170.6(4)
O4 C8 C9 F6 -108.8(5)
O3 C8 C9 F6 68.8(5)
O4 C8 C9 F4 133.2(4)
O3 C8 C9 F4 -49.2(5)
C22 P1 C10 C15 153.3(3)
C16 P1 C10 C15 -93.8(4)
Pd1 P1 C10 C15 32.1(4)
C22 P1 C10 C11 -29.6(4)
C16 P1 C10 C11 83.4(4)
Pd1 P1 C10 C11 -150.8(3)
C15 C10 C11 C12 0.0(7)
P1 C10 C11 C12 -177.1(4)
C10 C11 C12 C13 -0.1(8)
C11 C12 C13 C14 0.4(8)
C12 C13 C14 C15 -0.6(8)
C11 C10 C15 C14 -0.3(7)
P1 C10 C15 C14 176.9(3)
C13 C14 C15 C10 0.6(7)
C10 P1 C16 C21 18.5(4)
C22 P1 C16 C21 131.2(3)
Pd1 P1 C16 C21 -103.5(3)
C10 P1 C16 C17 -163.0(3)
C22 P1 C16 C17 -50.2(4)
Pd1 P1 C16 C17 75.1(3)
C21 C16 C17 C18 -0.7(6)
P1 C16 C17 C18 -179.3(3)
C16 C17 C18 C19 1.1(7)
C17 C18 C19 C20 -0.6(7)
C18 C19 C20 C21 -0.3(7)
C19 C20 C21 C16 0.8(7)
C17 C16 C21 C20 -0.3(6)
P1 C16 C21 C20 178.3(3)
C10 P1 C22 C23 -86.8(3)
C16 P1 C22 C23 161.9(3)
Pd1 P1 C22 C23 33.7(4)
C10 P1 C22 C27 91.5(4)
C16 P1 C22 C27 -19.8(4)
Pd1 P1 C22 C27 -148.1(3)
C27 C22 C23 C24 -0.6(6)
P1 C22 C23 C24 177.6(4)
C22 C23 C24 C25 1.4(7)
C23 C24 C25 C26 -1.3(8)
C24 C25 C26 C27 0.5(8)
C25 C26 C27 C22 0.2(7)
C23 C22 C27 C26 -0.2(6)
P1 C22 C27 C26 -178.4(4)
C2 N3 C28 C29 120.3(4)
C1 N3 C28 C29 -62.8(5)
N3 C28 C29 C30 -52.1(4)
C32 N4 C30 C29 122.9(4)
C31 N4 C30 C29 -51.5(5)
C28 C29 C30 N4 -166.5(3)
N6 N5 C31 N4 -0.4(4)
C32 N4 C31 N5 0.7(5)
C30 N4 C31 N5 176.0(4)
N5 N6 C32 N4 0.3(4)
C33 N6 C32 N4 176.9(3)
N5 N6 C32 Pd2 -176.2(3)
C33 N6 C32 Pd2 0.4(5)
C31 N4 C32 N6 -0.6(4)
C30 N4 C32 N6 -175.9(3)
C31 N4 C32 Pd2 175.8(3)
C30 N4 C32 Pd2 0.6(6)
O5 Pd2 C32 N6 87.0(3)
P2 Pd2 C32 N6 -92.7(3)
O5 Pd2 C32 N4 -88.7(3)
P2 Pd2 C32 N4 91.7(3)
C32 N6 C33 C34 148.7(4)
N5 N6 C33 C34 -35.0(5)
C32 N6 C33 C35 -87.7(4)
N5 N6 C33 C35 88.6(4)
Pd2 O5 C36 O6 -4.2(6)
Pd2 O5 C36 C37 179.8(3)
O6 C36 C37 F8 -79.0(5)
O5 C36 C37 F8 97.6(4)
O6 C36 C37 F9 160.3(4)
O5 C36 C37 F9 -23.1(6)
O6 C36 C37 F7 40.0(6)
O5 C36 C37 F7 -143.4(4)
Pd2 O7 C38 O8 -5.9(7)
Pd2 O7 C38 C39 172.8(3)
O8 C38 C39 F12 -144.6(5)
O7 C38 C39 F12 36.6(5)
O8 C38 C39 F11 -22.5(6)
O7 C38 C39 F11 158.6(4)
O8 C38 C39 F10 94.4(5)
O7 C38 C39 F10 -84.5(5)
C52 P2 C40 C41 92.5(4)
C46 P2 C40 C41 -157.1(3)
Pd2 P2 C40 C41 -30.9(4)
C52 P2 C40 C45 -82.9(4)
C46 P2 C40 C45 27.6(4)
Pd2 P2 C40 C45 153.8(3)
C45 C40 C41 C42 -0.3(6)
P2 C40 C41 C42 -175.8(3)
C40 C41 C42 C43 -0.5(7)
C41 C42 C43 C44 0.4(8)
C42 C43 C44 C45 0.5(8)
C43 C44 C45 C40 -1.3(7)
C41 C40 C45 C44 1.2(6)
P2 C40 C45 C44 176.5(4)
C40 P2 C46 C51 -137.4(4)
C52 P2 C46 C51 -25.1(4)
Pd2 P2 C46 C51 99.2(4)
C40 P2 C46 C47 43.9(4)
C52 P2 C46 C47 156.2(3)
Pd2 P2 C46 C47 -79.5(4)
C51 C46 C47 C48 0.9(7)
P2 C46 C47 C48 179.6(3)
C46 C47 C48 C49 -1.4(7)
C47 C48 C49 C50 0.3(8)
C48 C49 C50 C51 1.3(7)
C47 C46 C51 C50 0.7(7)
P2 C46 C51 C50 -178.0(4)
C49 C50 C51 C46 -1.8(7)
C40 P2 C52 C57 -168.7(3)
C46 P2 C52 C57 79.9(4)
Pd2 P2 C52 C57 -46.3(3)
C40 P2 C52 C53 17.8(4)
C46 P2 C52 C53 -93.6(4)
Pd2 P2 C52 C53 140.2(3)
C57 C52 C53 C54 -1.3(6)
P2 C52 C53 C54 172.2(3)
C52 C53 C54 C55 -0.1(7)
C53 C54 C55 C56 0.8(7)
C54 C55 C56 C57 -0.2(7)
C55 C56 C57 C52 -1.2(6)
C53 C52 C57 C56 1.9(6)
P2 C52 C57 C56 -171.6(3)

loop_
_platon_squeeze_void_nr
_platon_squeeze_void_average_x
_platon_squeeze_void_average_y
_platon_squeeze_void_average_z
_platon_squeeze_void_volume
_platon_squeeze_void_count_electrons
_platon_squeeze_void_content
1 -0.059 0.000 0.000 263 26 ' '
2 0.156 0.709 0.605 20 2 ' '
3 0.844 0.291 0.395 20 2 ' '

loop_
_cod_changelog_entry_id
_cod_changelog_entry_author
_cod_changelog_entry_date
_cod_changelog_entry_text
1 'Vaitkus, Antanas' 2022-06-28T19:00:00+03:00
;
 Removed the '_chemical_name_systematic' data item that had an incorrect value.
;
